data_4101355
loop_
_publ_author_name
'Ma, Shengqian'
'Zhou, Hong-Cai'

_publ_section_title
;
 A metal-organic framework with entatic metal centers exhibiting high
 gas adsorption affinity.
;
_journal_issue 36
_journal_name_full 'Journal of the American Chemical Society'
_journal_page_first 11734
_journal_page_last 11735
_journal_paper_doi 10.1021/ja063538z
_journal_volume 128
_journal_year 2006
_chemical_formula_moiety 'Co4 O (C24 H12 N3 O6)8/3'
_chemical_formula_sum 'C64 H32 Co4 N8 O17'
_chemical_formula_weight 1420.70
_chemical_melting_point ?
_chemical_name_common PCN-9
_chemical_name_systematic
; 
 ? 
;
_space_group_IT_number 229
_symmetry_cell_setting cubic
_symmetry_space_group_name_Hall '-I 4 2 3'
_symmetry_space_group_name_H-M 'I m -3 m'
_atom_sites_solution_hydrogens geom
_atom_sites_solution_primary direct
_atom_sites_solution_secondary difmap
_audit_creation_method SHELXL-97
_cell_angle_alpha 90.00
_cell_angle_beta 90.00
_cell_angle_gamma 90.00
_cell_formula_units_Z 6
_cell_length_a 25.4387(5)
_cell_length_b 25.4387(5)
_cell_length_c 25.4387(5)
_cell_measurement_reflns_used 3817
_cell_measurement_temperature 293(2)
_cell_measurement_theta_max 17.28
_cell_measurement_theta_min 2.26
_cell_volume 16462.1(6)
_computing_cell_refinement 'Bruker SMART'
_computing_data_collection 'Bruker SMART'
_computing_data_reduction 'Bruker SAINT'
_computing_molecular_graphics 'Bruker SHELXTL'
_computing_publication_material 'Bruker SHELXTL'
_computing_structure_refinement 'SHELXL-97 (Sheldrick, 1997)'
_computing_structure_solution 'SHELXS-97 (Sheldrick, 1990)'
_diffrn_ambient_temperature 293(2)
_diffrn_measured_fraction_theta_full 0.995
_diffrn_measured_fraction_theta_max 0.995
_diffrn_measurement_device_type 'CCD area detector'
_diffrn_measurement_method 'phi and omega scans'
_diffrn_radiation_monochromator graphite
_diffrn_radiation_source 'fine-focus sealed tube'
_diffrn_radiation_type MoK\a
_diffrn_radiation_wavelength 0.71073
_diffrn_reflns_av_R_equivalents 0.0775
_diffrn_reflns_av_sigmaI/netI 0.0263
_diffrn_reflns_limit_h_max 30
_diffrn_reflns_limit_h_min -30
_diffrn_reflns_limit_k_max 25
_diffrn_reflns_limit_k_min -30
_diffrn_reflns_limit_l_max 29
_diffrn_reflns_limit_l_min -30
_diffrn_reflns_number 47359
_diffrn_reflns_theta_full 25.04
_diffrn_reflns_theta_max 25.04
_diffrn_reflns_theta_min 1.13
_diffrn_standards_decay_% 0
_exptl_absorpt_coefficient_mu 0.638
_exptl_absorpt_correction_T_max 0.815
_exptl_absorpt_correction_T_min 0.742
_exptl_absorpt_correction_type empirical
_exptl_absorpt_process_details SADABS
_exptl_crystal_colour violet
_exptl_crystal_density_diffrn 0.860
_exptl_crystal_density_meas 0
_exptl_crystal_density_method 'not measured'
_exptl_crystal_description block
_exptl_crystal_F_000 4296
_exptl_crystal_size_max 0.38
_exptl_crystal_size_mid 0.36
_exptl_crystal_size_min 0.32
_refine_diff_density_max 0.911
_refine_diff_density_min -0.599
_refine_diff_density_rms 0.088
_refine_ls_extinction_method none
_refine_ls_goodness_of_fit_ref 1.218
_refine_ls_hydrogen_treatment calc
_refine_ls_matrix_type full
_refine_ls_number_parameters 64
_refine_ls_number_reflns 1442
_refine_ls_number_restraints 4
_refine_ls_restrained_S_all 1.229
_refine_ls_R_factor_all 0.1233
_refine_ls_R_factor_gt 0.1031
_refine_ls_shift/su_max 0.000
_refine_ls_shift/su_mean 0.000
_refine_ls_structure_factor_coef Fsqd
_refine_ls_weighting_details 'calc w=1/[\s^2^(Fo^2^)+(0.2000P)^2^+0.0000P] where P=(Fo^2^+2Fc^2^)/3'
_refine_ls_weighting_scheme calc
_refine_ls_wR_factor_gt 0.3066
_refine_ls_wR_factor_ref 0.3196
_reflns_number_gt 1019
_reflns_number_total 1442
_reflns_threshold_expression >2sigma(I)
_cod_data_source_file ja063538zsi20060520_072208.cif
_cod_data_source_block 1
_cod_depositor_comments
;
The following automatic conversions were performed:
'_symmetry_cell_setting' value 'Cubic' changed to 'cubic' according to
'/home/saulius/struct/CIF-dictionaries/cif_core.dic' dictionary named
'cif_core.dic' version 2.4.1 from 2010-06-29.

Automatic conversion script
Id: cif_fix_enum 1527 2010-12-29 10:47:43Z saulius 

The following automatic conversions were performed:

'_chemical_melting_point' value 'not measured' was changed to '?' -
the value is undefined or not given.

Automatic conversion script
Id: cif_fix_values 1646 2011-03-28 12:23:43Z adriana 
;
_cod_original_sg_symbol_H-M Im-3m
_cod_database_code 4101355

loop_
_symmetry_equiv_pos_as_xyz
'x, y, z'
'-x, -y, z'
'-x, y, -z'
'x, -y, -z'
'z, x, y'
'z, -x, -y'
'-z, -x, y'
'-z, x, -y'
'y, z, x'
'-y, z, -x'
'y, -z, -x'
'-y, -z, x'
'y, x, -z'
'-y, -x, -z'
'y, -x, z'
'-y, x, z'
'x, z, -y'
'-x, z, y'
'-x, -z, -y'
'x, -z, y'
'z, y, -x'
'z, -y, x'
'-z, y, x'
'-z, -y, -x'
'x+1/2, y+1/2, z+1/2'
'-x+1/2, -y+1/2, z+1/2'
'-x+1/2, y+1/2, -z+1/2'
'x+1/2, -y+1/2, -z+1/2'
'z+1/2, x+1/2, y+1/2'
'z+1/2, -x+1/2, -y+1/2'
'-z+1/2, -x+1/2, y+1/2'
'-z+1/2, x+1/2, -y+1/2'
'y+1/2, z+1/2, x+1/2'
'-y+1/2, z+1/2, -x+1/2'
'y+1/2, -z+1/2, -x+1/2'
'-y+1/2, -z+1/2, x+1/2'
'y+1/2, x+1/2, -z+1/2'
'-y+1/2, -x+1/2, -z+1/2'
'y+1/2, -x+1/2, z+1/2'
'-y+1/2, x+1/2, z+1/2'
'x+1/2, z+1/2, -y+1/2'
'-x+1/2, z+1/2, y+1/2'
'-x+1/2, -z+1/2, -y+1/2'
'x+1/2, -z+1/2, y+1/2'
'z+1/2, y+1/2, -x+1/2'
'z+1/2, -y+1/2, x+1/2'
'-z+1/2, y+1/2, x+1/2'
'-z+1/2, -y+1/2, -x+1/2'
'-x, -y, -z'
'x, y, -z'
'x, -y, z'
'-x, y, z'
'-z, -x, -y'
'-z, x, y'
'z, x, -y'
'z, -x, y'
'-y, -z, -x'
'y, -z, x'
'-y, z, x'
'y, z, -x'
'-y, -x, z'
'y, x, z'
'-y, x, -z'
'y, -x, -z'
'-x, -z, y'
'x, -z, -y'
'x, z, y'
'-x, z, -y'
'-z, -y, x'
'-z, y, -x'
'z, -y, -x'
'z, y, x'
'-x+1/2, -y+1/2, -z+1/2'
'x+1/2, y+1/2, -z+1/2'
'x+1/2, -y+1/2, z+1/2'
'-x+1/2, y+1/2, z+1/2'
'-z+1/2, -x+1/2, -y+1/2'
'-z+1/2, x+1/2, y+1/2'
'z+1/2, x+1/2, -y+1/2'
'z+1/2, -x+1/2, y+1/2'
'-y+1/2, -z+1/2, -x+1/2'
'y+1/2, -z+1/2, x+1/2'
'-y+1/2, z+1/2, x+1/2'
'y+1/2, z+1/2, -x+1/2'
'-y+1/2, -x+1/2, z+1/2'
'y+1/2, x+1/2, z+1/2'
'-y+1/2, x+1/2, -z+1/2'
'y+1/2, -x+1/2, -z+1/2'
'-x+1/2, -z+1/2, y+1/2'
'x+1/2, -z+1/2, -y+1/2'
'x+1/2, z+1/2, y+1/2'
'-x+1/2, z+1/2, -y+1/2'
'-z+1/2, -y+1/2, x+1/2'
'-z+1/2, y+1/2, -x+1/2'
'z+1/2, -y+1/2, -x+1/2'
'z+1/2, y+1/2, x+1/2'

loop_
_atom_site_label
_atom_site_type_symbol
_atom_site_fract_x
_atom_site_fract_y
_atom_site_fract_z
_atom_site_U_iso_or_equiv
_atom_site_adp_type
_atom_site_occupancy
_atom_site_symmetry_multiplicity
_atom_site_calc_flag
_atom_site_refinement_flags
Co1 Co 0.5000 0.40757(7) 0.0000 0.0876(9) Uani 1 4 d S
O1 O 0.4465(2) 0.3897(4) -0.0527(3) 0.211(5) Uani 1 1 d .
O2 O 0.5000 0.5000 0.0000 0.118(6) Uani 1 16 d S
N1 N 0.3329(3) 0.2682(3) -0.2682(3) 0.122(3) Uani 1 2 d S
C1 C 0.4080(3) 0.4080(3) -0.0720(4) 0.148(5) Uani 1 2 d SD
C2 C 0.3840(3) 0.3840(3) -0.1191(3) 0.106(3) Uani 1 2 d SD
C3 C 0.4053(3) 0.3382(3) -0.1384(3) 0.167(4) Uani 1 1 d D
H3 H 0.4369 0.3248 -0.1258 0.200 Uiso 1 1 calc R
C4 C 0.3766(3) 0.3129(3) -0.1781(3) 0.156(4) Uani 1 1 d D
H4 H 0.3858 0.2787 -0.1872 0.187 Uiso 1 1 calc R
C5 C 0.3361(3) 0.3361(3) -0.2037(4) 0.123(4) Uani 1 2 d SD
C6 C 0.3093(3) 0.3093(3) -0.2477(4) 0.121(4) Uani 1 2 d S

loop_
_atom_site_aniso_label
_atom_site_aniso_U_11
_atom_site_aniso_U_22
_atom_site_aniso_U_33
_atom_site_aniso_U_23
_atom_site_aniso_U_13
_atom_site_aniso_U_12
Co1 0.0586(9) 0.1478(17) 0.0565(9) 0.000 0.000 0.000
O1 0.090(3) 0.347(11) 0.195(6) -0.171(7) -0.065(4) 0.019(4)
O2 0.097(7) 0.097(7) 0.159(16) 0.000 0.000 0.000
N1 0.126(6) 0.119(4) 0.119(4) -0.073(5) -0.052(4) 0.052(4)
C1 0.182(9) 0.182(9) 0.078(6) -0.035(4) -0.035(4) -0.090(11)
C2 0.116(4) 0.116(4) 0.087(5) -0.033(4) -0.033(4) 0.012(6)
C3 0.140(6) 0.214(10) 0.146(7) -0.093(7) -0.094(6) 0.055(6)
C4 0.180(7) 0.136(6) 0.151(6) -0.091(5) -0.099(6) 0.080(6)
C5 0.131(5) 0.131(5) 0.109(7) -0.062(5) -0.062(5) 0.050(6)
C6 0.112(5) 0.112(5) 0.139(8) -0.054(5) -0.054(5) 0.039(6)

loop_
_atom_type_symbol
_atom_type_description
_atom_type_scat_dispersion_real
_atom_type_scat_dispersion_imag
_atom_type_scat_source
C C 0.0033 0.0016 'International Tables Vol C Tables 4.2.6.8 and 6.1.1.4'
H H 0.0000 0.0000 'International Tables Vol C Tables 4.2.6.8 and 6.1.1.4'
N N 0.0061 0.0033 'International Tables Vol C Tables 4.2.6.8 and 6.1.1.4'
O O 0.0106 0.0060 'International Tables Vol C Tables 4.2.6.8 and 6.1.1.4'
Co Co 0.3494 0.9721 'International Tables Vol C Tables 4.2.6.8 and 6.1.1.4'

loop_
_geom_angle_atom_site_label_1
_geom_angle_atom_site_label_2
_geom_angle_atom_site_label_3
_geom_angle
_geom_angle_site_symmetry_1
_geom_angle_site_symmetry_3
O1 Co1 O1 86.1(5) . 50
O1 Co1 O1 87.7(4) . 52_655
O1 Co1 O1 153.2(6) 50 52_655
O1 Co1 O1 153.2(6) . 3_655
O1 Co1 O1 87.7(4) 50 3_655
O1 Co1 O1 86.1(5) 52_655 3_655
O1 Co1 O2 103.4(3) . .
O1 Co1 O2 103.4(3) 50 .
O1 Co1 O2 103.4(3) 52_655 .
O1 Co1 O2 103.4(3) 3_655 .
C1 O1 Co1 139.5(6) . .
Co1 O2 Co1 90.0 13 49_665
Co1 O2 Co1 90.0 13 .
Co1 O2 Co1 180.0 49_665 .
Co1 O2 Co1 180.0 13 61_665
Co1 O2 Co1 90.0 49_665 61_665
Co1 O2 Co1 90.0 . 61_665
C6 N1 C6 115.0(9) 11 .
O1 C1 O1 118.4(8) 62 .
O1 C1 C2 120.8(4) 62 .
O1 C1 C2 120.8(4) . .
C3 C2 C3 122.8(7) 62 .
C3 C2 C1 118.4(4) 62 .
C3 C2 C1 118.4(4) . .
C2 C3 C4 116.1(6) . .
C2 C3 H3 121.9 . .
C4 C3 H3 121.9 . .
C5 C4 C3 122.8(6) . .
C5 C4 H4 118.6 . .
C3 C4 H4 118.6 . .
C4 C5 C4 115.6(7) 62 .
C4 C5 C6 120.9(4) 62 .
C4 C5 C6 120.9(4) . .
N1 C6 N1 124.8(9) 8 .
N1 C6 C5 117.2(4) 8 .
N1 C6 C5 117.2(4) . .

loop_
_geom_bond_atom_site_label_1
_geom_bond_atom_site_label_2
_geom_bond_distance
_geom_bond_site_symmetry_2
Co1 O1 1.965(5) .
Co1 O1 1.965(5) 50
Co1 O1 1.965(5) 52_655
Co1 O1 1.965(5) 3_655
Co1 O2 2.3513(18) .
O1 C1 1.189(7) .
O2 Co1 2.3513(18) 13
O2 Co1 2.3513(18) 49_665
O2 Co1 2.3513(18) 61_665
N1 C6 1.314(6) 11
N1 C6 1.314(6) .
C1 O1 1.189(7) 62
C1 C2 1.478(8) .
C2 C3 1.375(7) 62
C2 C3 1.375(7) .
C3 C4 1.402(7) .
C3 H3 0.9300 .
C4 C5 1.354(6) .
C4 H4 0.9300 .
C5 C4 1.354(6) 62
C5 C6 1.478(11) .
C6 N1 1.314(6) 8
